data_4323572
loop_
_publ_author_name
'Daniel D. LeCloux'

_publ_section_title
;
 Synthesis and Characterization of a Novel Class of Dicopper(I)
 Bis(carboxylate)-Bridged Complexes
;
_journal_name_full 'Inorganic Chemistry'
_journal_page_first 4035
_journal_page_last 4046
_journal_paper_doi 10.1021/ic970302a
_journal_volume 36
_journal_year 1997
_chemical_formula_sum 'C73 H83.5 Cl1.5 Cu4 N4 O16'
_chemical_formula_weight 1580.27
_chemical_name_systematic
; 
 ? 
;
_space_group_IT_number 2
_symmetry_cell_setting triclinic
_symmetry_space_group_name_Hall '-P 1'
_symmetry_space_group_name_H-M 'P -1'
_atom_sites_solution_hydrogens geom
_atom_sites_solution_primary direct
_atom_sites_solution_secondary difmap
_audit_creation_method SHELXL
_cell_angle_alpha 67.6240(10)
_cell_angle_beta 70.5980(10)
_cell_angle_gamma 89.0870(10)
_cell_formula_units_Z 2
_cell_length_a 13.7573(6)
_cell_length_b 16.5180(7)
_cell_length_c 17.8154(7)
_cell_measurement_temperature 188(2)
_cell_volume 3502.5(3)
_computing_structure_refinement 'SHELXL-93 (Sheldrick, 1993)'
_computing_structure_solution 'SHELXS-86 (Sheldrick, 1990)'
_diffrn_ambient_temperature 188(2)
_diffrn_radiation_monochromator graphite
_diffrn_radiation_source 'fine-focus sealed tube'
_diffrn_radiation_type MoK\a
_diffrn_radiation_wavelength 0.71073
_diffrn_reflns_av_R_equivalents 0.0305
_diffrn_reflns_av_sigmaI/netI 0.0849
_diffrn_reflns_limit_h_max 14
_diffrn_reflns_limit_h_min -18
_diffrn_reflns_limit_k_max 21
_diffrn_reflns_limit_k_min -21
_diffrn_reflns_limit_l_max 16
_diffrn_reflns_limit_l_min -23
_diffrn_reflns_number 21334
_diffrn_reflns_theta_max 28.28
_diffrn_reflns_theta_min 1.32
_exptl_absorpt_coefficient_mu 1.326
_exptl_absorpt_correction_type empirical
_exptl_crystal_colour colorless
_exptl_crystal_density_diffrn 1.498
_exptl_crystal_description block
_exptl_crystal_F_000 1638
_exptl_crystal_size_max 0.32
_exptl_crystal_size_mid 0.16
_exptl_crystal_size_min 0.08
_refine_ls_extinction_method none
_refine_ls_goodness_of_fit_all 1.017
_refine_ls_goodness_of_fit_obs 1.112
_refine_ls_matrix_type full
_refine_ls_number_parameters 862
_refine_ls_number_reflns 14903
_refine_ls_number_restraints 0
_refine_ls_restrained_S_all 1.036
_refine_ls_restrained_S_obs 1.112
_refine_ls_R_factor_all 0.1084
_refine_ls_R_factor_obs 0.0614
_refine_ls_shift/esd_max 0.116
_refine_ls_shift/esd_mean 0.005
_refine_ls_structure_factor_coef Fsqd
_refine_ls_weighting_details 'w=1/[\s^2^(Fo^2^)+(0.0874P)^2^+1.1935P] where P=(Fo^2^+2Fc^2^)/3'
_refine_ls_weighting_scheme calc
_refine_ls_wR_factor_all 0.1749
_refine_ls_wR_factor_obs 0.1492
_reflns_number_observed 9646
_reflns_number_total 14905
_reflns_observed_criterion >2sigma(I)
_cod_data_source_file ic970302a_7.cif
_cod_data_source_block '[Cu2(XDK)]'
_cod_depositor_comments
;
The following automatic conversions were performed:

'_refine_ls_weighting_scheme' value 'calc
w=1/[\s^2^(Fo^2^)+(0.0874P)^2^+1.1935P] where P=(Fo^2^+2Fc^2^)/3' was
changed to 'calc'. New tag '_refine_ls_weighting_details' was
created. The value of the new tag was set to
'w=1/[\s^2^(Fo^2^)+(0.0874P)^2^+1.1935P] where P=(Fo^2^+2Fc^2^)/3'.

Automatic conversion script
Id: cif_fix_values 3143 2015-03-26 13:38:13Z robertas 
;
_cod_original_formula_sum 'C73 H83.50 Cl1.50 Cu4 N4 O16'
_cod_database_code 4323572

loop_
_symmetry_equiv_pos_as_xyz
'x, y, z'
'-x, -y, -z'

loop_
_atom_site_label
_atom_site_type_symbol
_atom_site_fract_x
_atom_site_fract_y
_atom_site_fract_z
_atom_site_U_iso_or_equiv
_atom_site_thermal_displace_type
_atom_site_occupancy
_atom_site_calc_flag
_atom_site_refinement_flags
_atom_site_disorder_group
Cu1 Cu 0.50185(4) 0.89226(4) 0.07591(4) 0.0334(2) Uani 1 d . .
Cu2 Cu 0.40185(4) 0.73666(4) 0.14361(4) 0.02755(15) Uani 1 d . .
Cu3 Cu 0.06174(4) 0.62387(4) 0.08533(4) 0.0318(2) Uani 1 d . .
Cu4 Cu 0.13613(5) 0.72723(4) 0.13884(4) 0.0347(2) Uani 1 d . .
O101 O 0.2812(2) 0.8014(2) 0.1651(2) 0.0239(7) Uani 1 d . .
O102 O 0.3765(2) 0.9318(2) 0.1181(2) 0.0314(8) Uani 1 d . .
O201 O 0.5432(2) 0.7076(2) 0.1214(2) 0.0275(7) Uani 1 d . .
O202 O 0.6270(2) 0.8453(2) 0.0555(2) 0.0389(9) Uani 1 d . .
O103 O 0.1696(2) 0.6957(2) 0.3849(2) 0.0310(7) Uani 1 d . .
O104 O 0.3547(3) 0.9448(2) 0.3362(2) 0.0393(9) Uani 1 d . .
O203 O 0.6727(3) 0.8313(2) 0.2565(2) 0.0375(8) Uani 1 d . .
O204 O 0.5278(3) 0.5607(2) 0.3120(2) 0.0368(8) Uani 1 d . .
N101 N 0.2695(3) 0.8227(2) 0.3465(2) 0.0224(8) Uani 1 d . .
N201 N 0.5994(3) 0.6968(2) 0.2821(2) 0.0252(8) Uani 1 d . .
O401 O 0.1597(3) 0.8100(2) 0.0258(2) 0.0328(8) Uani 1 d . .
O402 O 0.0970(3) 0.7215(2) -0.0209(2) 0.0341(8) Uani 1 d . .
O501 O 0.0924(2) 0.6289(2) 0.2445(2) 0.0292(7) Uani 1 d . .
O502 O 0.0392(2) 0.5369(2) 0.1960(2) 0.0286(7) Uani 1 d . .
O403 O 0.4054(3) 0.8443(2) -0.0286(2) 0.0369(8) Uani 1 d . .
O404 O 0.3247(3) 0.6605(2) -0.1391(2) 0.0361(8) Uani 1 d . .
O503 O 0.2363(2) 0.4136(2) 0.1523(2) 0.0321(8) Uani 1 d . .
O504 O 0.3210(2) 0.6104(2) 0.2484(2) 0.0268(7) Uani 1 d . .
N401 N 0.3638(3) 0.7537(2) -0.0846(2) 0.0237(8) Uani 1 d . .
N501 N 0.2799(3) 0.5104(2) 0.2015(2) 0.0211(8) Uani 1 d . .
C101 C 0.2908(3) 0.8818(3) 0.1536(3) 0.0225(9) Uani 1 d . .
C102 C 0.1776(3) 0.7750(3) 0.3581(3) 0.0228(9) Uani 1 d . .
C103 C 0.2809(4) 0.9134(3) 0.3296(3) 0.0266(10) Uani 1 d . .
C104 C 0.1747(4) 0.9726(3) 0.0912(3) 0.0307(11) Uani 1 d . .
H10A H 0.1129(4) 1.0030(3) 0.1011(3) 0.046 Uiso 1 calc R .
H10B H 0.1641(4) 0.9288(3) 0.0691(3) 0.046 Uiso 1 calc R .
H10C H 0.2351(4) 1.0157(3) 0.0488(3) 0.046 Uiso 1 calc R .
C105 C 0.1975(5) 1.0488(3) 0.3265(4) 0.0450(14) Uani 1 d . .
H10D H 0.1430(5) 1.0834(3) 0.3120(4) 0.068 Uiso 1 calc R .
H10E H 0.2654(5) 1.0846(3) 0.2918(4) 0.068 Uiso 1 calc R .
H10F H 0.1857(5) 1.0308(3) 0.3883(4) 0.068 Uiso 1 calc R .
C106 C -0.0126(4) 0.7656(3) 0.3969(3) 0.0390(12) Uani 1 d . .
H10G H -0.0190(4) 0.7451(3) 0.4579(3) 0.059 Uiso 1 calc R .
H10H H -0.0123(4) 0.7148(3) 0.3812(3) 0.059 Uiso 1 calc R .
H10I H -0.0715(4) 0.7972(3) 0.3884(3) 0.059 Uiso 1 calc R .
C107 C 0.1938(3) 0.9260(3) 0.1774(3) 0.0221(9) Uani 1 d . .
C108 C 0.2100(4) 0.9971(3) 0.2103(3) 0.0281(10) Uani 1 d . .
H10J H 0.2814(4) 1.0282(3) 0.1759(3) 0.034 Uiso 1 calc R .
H10K H 0.1616(4) 1.0409(3) 0.1975(3) 0.034 Uiso 1 calc R .
C109 C 0.1952(4) 0.9663(3) 0.3066(3) 0.0300(11) Uani 1 d . .
C110 C 0.0912(4) 0.9077(3) 0.3625(3) 0.0308(11) Uani 1 d . .
H11A H 0.0337(4) 0.9417(3) 0.3523(3) 0.037 Uiso 1 calc R .
H11B H 0.0820(4) 0.8879(3) 0.4247(3) 0.037 Uiso 1 calc R .
C111 C 0.0885(3) 0.8274(3) 0.3398(3) 0.0253(10) Uani 1 d . .
C112 C 0.0981(3) 0.8592(3) 0.2449(3) 0.0238(9) Uani 1 d . .
H11C H 0.0349(3) 0.8863(3) 0.2388(3) 0.029 Uiso 1 calc R .
H11D H 0.0990(3) 0.8069(3) 0.2303(3) 0.029 Uiso 1 calc R .
C201 C 0.6246(3) 0.7621(3) 0.0852(3) 0.0261(10) Uani 1 d . .
C202 C 0.6034(4) 0.6150(3) 0.2739(3) 0.0292(10) Uani 1 d . .
C203 C 0.6843(3) 0.7644(3) 0.2440(3) 0.0274(10) Uani 1 d . .
C204 C 0.7783(4) 0.7461(3) -0.0243(3) 0.0359(12) Uani 1 d . .
H20A H 0.8468(4) 0.7254(3) -0.0366(3) 0.054 Uiso 1 calc R .
H20B H 0.7858(4) 0.8097(3) -0.0586(3) 0.054 Uiso 1 calc R .
H20C H 0.7329(4) 0.7150(3) -0.0396(3) 0.054 Uiso 1 calc R .
C205 C 0.8734(4) 0.7982(4) 0.2000(4) 0.0425(13) Uani 1 d . .
H20D H 0.9418(4) 0.7882(4) 0.1669(4) 0.064 Uiso 1 calc R .
H20E H 0.8661(4) 0.7779(4) 0.2612(4) 0.064 Uiso 1 calc R .
H20F H 0.8668(4) 0.8614(4) 0.1772(4) 0.064 Uiso 1 calc R .
C206 C 0.7138(4) 0.4972(3) 0.2596(4) 0.0422(13) Uani 1 d . .
H20G H 0.7807(4) 0.4846(3) 0.2268(4) 0.063 Uiso 1 calc R .
H20H H 0.6572(4) 0.4657(3) 0.2556(4) 0.063 Uiso 1 calc R .
H20I H 0.7073(4) 0.4776(3) 0.3206(4) 0.063 Uiso 1 calc R .
C207 C 0.7305(3) 0.7275(3) 0.0731(3) 0.0264(10) Uani 1 d . .
C208 C 0.8032(3) 0.7776(3) 0.0950(3) 0.0287(10) Uani 1 d . .
H20J H 0.7939(3) 0.8408(3) 0.0726(3) 0.034 Uiso 1 calc R .
H20K H 0.8758(3) 0.7726(3) 0.0634(3) 0.034 Uiso 1 calc R .
C209 C 0.7883(3) 0.7468(3) 0.1918(3) 0.0309(11) Uani 1 d . .
C210 C 0.7949(4) 0.6471(3) 0.2293(3) 0.0331(11) Uani 1 d . .
H21A H 0.8633(4) 0.6348(3) 0.1971(3) 0.040 Uiso 1 calc R .
H21B H 0.7882(4) 0.6271(3) 0.2909(3) 0.040 Uiso 1 calc R .
C211 C 0.7079(3) 0.5970(3) 0.2219(3) 0.0301(11) Uani 1 d . .
C212 C 0.7206(4) 0.6271(3) 0.1256(3) 0.0311(11) Uani 1 d . .
H21C H 0.6602(4) 0.5986(3) 0.1225(3) 0.037 Uiso 1 calc R .
H21D H 0.7833(4) 0.6048(3) 0.0968(3) 0.037 Uiso 1 calc R .
C301 C 0.4326(3) 0.7585(3) 0.3156(3) 0.0224(9) Uani 1 d . .
H30A H 0.4416(3) 0.7834(3) 0.2557(3) 0.027 Uiso 1 calc R .
C302 C 0.5062(3) 0.7093(3) 0.3438(3) 0.0265(10) Uani 1 d . .
C303 C 0.4938(4) 0.6723(3) 0.4315(3) 0.0343(11) Uani 1 d . .
C304 C 0.4057(4) 0.6866(3) 0.4895(3) 0.0359(12) Uani 1 d . .
H30B H 0.3960(4) 0.6614(3) 0.5495(3) 0.043 Uiso 1 calc R .
C305 C 0.3316(3) 0.7359(3) 0.4635(3) 0.0281(10) Uani 1 d . .
C306 C 0.3462(3) 0.7707(3) 0.3759(3) 0.0236(9) Uani 1 d . .
C307 C 0.5735(4) 0.6198(4) 0.4635(4) 0.053(2) Uani 1 d . .
H30C H 0.6299(4) 0.6163(4) 0.4143(4) 0.080 Uiso 1 calc R .
H30D H 0.5405(4) 0.5601(4) 0.5050(4) 0.080 Uiso 1 calc R .
H30E H 0.6016(4) 0.6489(4) 0.4920(4) 0.080 Uiso 1 calc R .
C308 C 0.2396(4) 0.7517(4) 0.5293(3) 0.0387(13) Uani 1 d . .
H30F H 0.2434(4) 0.7217(4) 0.5873(3) 0.058 Uiso 1 calc R .
H30G H 0.1752(4) 0.7284(4) 0.5283(3) 0.058 Uiso 1 calc R .
H30H H 0.2405(4) 0.8152(4) 0.5151(3) 0.058 Uiso 1 calc R .

loop_
_atom_type_symbol
_atom_type_description
_atom_type_scat_dispersion_real
_atom_type_scat_dispersion_imag
_atom_type_scat_source
C C 0.0033 0.0016 'International Tables Vol C Tables 4.2.6.8 and 6.1.1.4'
H H 0.0000 0.0000 'International Tables Vol C Tables 4.2.6.8 and 6.1.1.4'
N N 0.0061 0.0033 'International Tables Vol C Tables 4.2.6.8 and 6.1.1.4'
O O 0.0106 0.0060 'International Tables Vol C Tables 4.2.6.8 and 6.1.1.4'
Cl Cl 0.1484 0.1585 'International Tables Vol C Tables 4.2.6.8 and 6.1.1.4'
Cu Cu 0.3201 1.2651 'International Tables Vol C Tables 4.2.6.8 and 6.1.1.4'
